data_4503087
loop_
_publ_author_name
'Konarev, Dmitri V.'
'Khasanov, Salavat S.'
'Kovalevsky, Andrey Yu.'
'Lopatin, Dmitri V.'
'Rodaev, Vyacheslav V.'
'Saito, Gunzi'
'N\'afr\'adi, B\'alint'
'Forr\'o, L\'aszl\'o'
'Lyubovskaya, Rimma N.'

_publ_section_title
;
 Supramolecular Approach to the Synthesis of [60]Fullerene&#x2212;Metal
 Dithiocarbamate Complexes, {(MII(R2dtc)2)x&#x00B7;L}&#x00B7;C60(M = Zn,
 Cd, Hg, Fe, and Mn;x= 1 and 2). The Study of Magnetic Properties and
 Photoconductivity
;
_journal_issue 4
_journal_name_full 'Crystal Growth &amp; Design'
_journal_page_first 1161
_journal_paper_doi 10.1021/cg0702481
_journal_volume 8
_journal_year 2008
_chemical_formula_moiety '2(C60), 4(C16 H32 N6 S4 ZN1), 2(C6 H5 CL1)'
_chemical_formula_sum 'C98 H69 Cl N12 S8 Zn2'
_chemical_formula_weight 1837.32
_chemical_name_systematic
;
 ?
;
_space_group_IT_number 2
_symmetry_cell_setting triclinic
_symmetry_space_group_name_Hall '-P 1'
_symmetry_space_group_name_H-M 'P -1'
_atom_sites_solution_hydrogens geom
_atom_sites_solution_primary direct
_atom_sites_solution_secondary difmap
_audit_creation_method SHELXL-97
_cell_angle_alpha 84.1470(10)
_cell_angle_beta 76.6500(10)
_cell_angle_gamma 89.8850(10)
_cell_formula_units_Z 2
_cell_length_a 10.3921(4)
_cell_length_b 16.9217(6)
_cell_length_c 22.3916(8)
_cell_measurement_reflns_used 7432
_cell_measurement_temperature 95(2)
_cell_measurement_theta_max 27
_cell_measurement_theta_min 2.5
_cell_volume 3810.3(2)
_computing_cell_refinement 'SAINT (Bruker, 2004)'
_computing_data_collection 'APEX2 (Bruker, 2004)'
_computing_data_reduction 'SAINT (Bruker, 2004)'
_computing_molecular_graphics 'SHELXTL (Bruker, 2004)'
_computing_publication_material 'SHELXTL (Bruker, 2004)'
_computing_structure_refinement 'SHELXTL (Bruker, 2004)'
_computing_structure_solution 'SHELXTL (Bruker, 2004)'
_diffrn_ambient_temperature 95(2)
_diffrn_detector_area_resol_mean 25
_diffrn_measured_fraction_theta_full 0.969
_diffrn_measured_fraction_theta_max 0.969
_diffrn_measurement_device_type 'Bruker Nonius X8Apex CCD area-detector'
_diffrn_measurement_method '\f scans'
_diffrn_radiation_monochromator graphite
_diffrn_radiation_type MoK\a
_diffrn_radiation_wavelength 0.71073
_diffrn_reflns_av_R_equivalents 0.0143
_diffrn_reflns_av_sigmaI/netI 0.0287
_diffrn_reflns_limit_h_max 9
_diffrn_reflns_limit_h_min -13
_diffrn_reflns_limit_k_max 21
_diffrn_reflns_limit_k_min -17
_diffrn_reflns_limit_l_max 26
_diffrn_reflns_limit_l_min -28
_diffrn_reflns_number 24119
_diffrn_reflns_theta_full 27.10
_diffrn_reflns_theta_max 27.10
_diffrn_reflns_theta_min 1.21
_diffrn_source 'fine-focus sealed tube'
_exptl_absorpt_coefficient_mu 0.948
_exptl_absorpt_correction_T_max 0.8331
_exptl_absorpt_correction_T_min 0.7030
_exptl_absorpt_correction_type multi-scan
_exptl_absorpt_process_details 'SADABS (Bruker, 2004)'
_exptl_crystal_colour black
_exptl_crystal_density_diffrn 1.601
_exptl_crystal_density_method 'not measured'
_exptl_crystal_description prism
_exptl_crystal_F_000 1892
_exptl_crystal_size_max 0.40
_exptl_crystal_size_mid 0.40
_exptl_crystal_size_min 0.20
_refine_diff_density_max 0.429
_refine_diff_density_min -0.538
_refine_diff_density_rms 0.064
_refine_ls_extinction_method none
_refine_ls_goodness_of_fit_ref 1.053
_refine_ls_hydrogen_treatment constr
_refine_ls_matrix_type full
_refine_ls_number_parameters 1153
_refine_ls_number_reflns 16328
_refine_ls_number_restraints 115
_refine_ls_restrained_S_all 1.050
_refine_ls_R_factor_all 0.0419
_refine_ls_R_factor_gt 0.0376
_refine_ls_shift/su_max 0.003
_refine_ls_shift/su_mean 0.000
_refine_ls_structure_factor_coef Fsqd
_refine_ls_weighting_details 'calc w=1/[\s^2^(Fo^2^)+(0.0265P)^2^+5.9882P] where P=(Fo^2^+2Fc^2^)/3'
_refine_ls_weighting_scheme calc
_refine_ls_wR_factor_gt 0.0885
_refine_ls_wR_factor_ref 0.0906
_reflns_number_gt 14634
_reflns_number_total 16328
_reflns_threshold_expression >2sigma(I)
_cod_data_source_file cg0702481-file009.cif
_cod_data_source_block HgEtDABCO
_cod_database_code 4503087

loop_
_symmetry_equiv_pos_as_xyz
'x, y, z'
'-x, -y, -z'

loop_
_atom_site_label
_atom_site_type_symbol
_atom_site_fract_x
_atom_site_fract_y
_atom_site_fract_z
_atom_site_U_iso_or_equiv
_atom_site_adp_type
_atom_site_occupancy
_atom_site_symmetry_multiplicity
_atom_site_calc_flag
_atom_site_refinement_flags
_atom_site_disorder_assembly
_atom_site_disorder_group
Zn1 Zn 0.35019(2) 0.947739(14) 0.320735(11) 0.01586(6) Uani 1 1 d . . .
S1 S 0.41051(5) 1.08249(3) 0.29081(2) 0.01618(10) Uani 1 1 d . . .
S2 S 0.60477(5) 0.95717(3) 0.29955(3) 0.01754(11) Uani 1 1 d . . .
S3 S 0.10949(5) 0.95020(3) 0.30248(3) 0.01922(11) Uani 1 1 d . . .
S4 S 0.30855(5) 0.82516(3) 0.28693(2) 0.01571(10) Uani 1 1 d . . .
N1 N 0.66918(17) 1.11194(11) 0.26968(9) 0.0175(4) Uani 1 1 d . . .
N2 N 0.06963(17) 0.80819(10) 0.26506(8) 0.0168(4) Uani 1 1 d . . .
N3 N 0.29873(18) 0.93520(11) 0.41860(8) 0.0176(4) Uani 1 1 d . . .
N4 N 0.1664(2) 0.99394(13) 0.50826(9) 0.0255(4) Uani 1 1 d . . .
N5 N 0.3772(2) 0.93331(14) 0.51446(9) 0.0298(5) Uani 1 1 d . . .
N6 N 0.1876(2) 0.84932(13) 0.51186(9) 0.0265(4) Uani 1 1 d . . .
C1 C 0.5734(2) 1.05652(12) 0.28543(9) 0.0151(4) Uani 1 1 d . . .
C2 C 0.1512(2) 0.85629(12) 0.28298(10) 0.0157(4) Uani 1 1 d . . .
C3 C 0.6401(2) 1.19635(13) 0.25522(11) 0.0224(5) Uani 1 1 d . . .
H3A H 0.5682 1.1997 0.2328 0.027 Uiso 1 1 calc R . .
H3B H 0.7196 1.2235 0.2279 0.027 Uiso 1 1 calc R . .
C4 C 0.8089(2) 1.09455(14) 0.26701(11) 0.0206(4) Uani 1 1 d . . .
H4A H 0.8141 1.0447 0.2935 0.025 Uiso 1 1 calc R . .
H4B H 0.8492 1.1379 0.2836 0.025 Uiso 1 1 calc R . .
C5 C 0.1060(2) 0.72633(13) 0.25209(11) 0.0228(5) Uani 1 1 d . . .
H5A H 0.2004 0.7257 0.2303 0.027 Uiso 1 1 calc R . .
H5B H 0.0526 0.7077 0.2247 0.027 Uiso 1 1 calc R . .
C6 C -0.0664(2) 0.82965(13) 0.26158(10) 0.0197(4) Uani 1 1 d . . .
H6A H -0.0930 0.8759 0.2850 0.024 Uiso 1 1 calc R . .
H6B H -0.1275 0.7847 0.2813 0.024 Uiso 1 1 calc R . .
C7 C 0.5988(2) 1.23849(14) 0.31332(12) 0.0267(5) Uani 1 1 d . . .
H7A H 0.5803 1.2941 0.3020 0.040 Uiso 1 1 calc R . .
H7B H 0.6705 1.2362 0.3352 0.040 Uiso 1 1 calc R . .
H7C H 0.5191 1.2123 0.3402 0.040 Uiso 1 1 calc R . .
C8 C 0.8874(2) 1.08602(17) 0.20198(12) 0.0304(5) Uani 1 1 d . . .
H8A H 0.9794 1.0743 0.2027 0.046 Uiso 1 1 calc R . .
H8B H 0.8844 1.1357 0.1757 0.046 Uiso 1 1 calc R . .
H8C H 0.8490 1.0426 0.1855 0.046 Uiso 1 1 calc R . .
C9 C 0.0830(3) 0.67054(14) 0.31115(13) 0.0304(6) Uani 1 1 d . . .
H9A H 0.1079 0.6167 0.3013 0.046 Uiso 1 1 calc R . .
H9B H -0.0107 0.6705 0.3324 0.046 Uiso 1 1 calc R . .
H9C H 0.1369 0.6884 0.3380 0.046 Uiso 1 1 calc R . .
C10 C -0.0798(2) 0.84985(16) 0.19571(11) 0.0278(5) Uani 1 1 d . . .
H10A H -0.1715 0.8637 0.1959 0.042 Uiso 1 1 calc R . .
H10B H -0.0555 0.8039 0.1725 0.042 Uiso 1 1 calc R . .
H10C H -0.0209 0.8951 0.1762 0.042 Uiso 1 1 calc R . .
C11 C 0.2064(2) 0.99959(14) 0.44091(10) 0.0220(5) Uani 1 1 d . . .
H11A H 0.2503 1.0519 0.4251 0.026 Uiso 1 1 calc R . .
H11B H 0.1267 0.9963 0.4241 0.026 Uiso 1 1 calc R . .
C12 C 0.4161(2) 0.94093(16) 0.44674(11) 0.0259(5) Uani 1 1 d . . .
H12A H 0.4786 0.8985 0.4333 0.031 Uiso 1 1 calc R . .
H12B H 0.4625 0.9927 0.4317 0.031 Uiso 1 1 calc R . .
C13 C 0.2301(2) 0.85717(14) 0.44408(10) 0.0226(5) Uani 1 1 d . . .
H13A H 0.1518 0.8517 0.4266 0.027 Uiso 1 1 calc R . .
H13B H 0.2907 0.8136 0.4312 0.027 Uiso 1 1 calc R . .
C14 C 0.2865(3) 0.99802(17) 0.53220(12) 0.0297(5) Uani 1 1 d . . .
H14A H 0.3330 1.0496 0.5163 0.036 Uiso 1 1 calc R . .
H14B H 0.2608 0.9955 0.5778 0.036 Uiso 1 1 calc R . .
C15 C 0.3071(3) 0.85728(17) 0.53612(12) 0.0326(6) Uani 1 1 d . . .
H15A H 0.2813 0.8518 0.5818 0.039 Uiso 1 1 calc R . .
H15B H 0.3677 0.8137 0.5234 0.039 Uiso 1 1 calc R . .
C16 C 0.1009(2) 0.91646(15) 0.52979(11) 0.0256(5) Uani 1 1 d . . .
H16A H 0.0217 0.9130 0.5126 0.031 Uiso 1 1 calc R . .
H16B H 0.0709 0.9119 0.5753 0.031 Uiso 1 1 calc R . .
Zn2 Zn 0.84773(3) 0.452782(15) 0.321582(12) 0.01830(6) Uani 1 1 d . . .
S5 S 0.60356(5) 0.45614(3) 0.30576(3) 0.01891(11) Uani 1 1 d . . .
S6 S 0.80479(5) 0.58425(3) 0.28899(3) 0.01797(11) Uani 1 1 d . . .
S7 S 0.91075(5) 0.32785(3) 0.28817(2) 0.01615(10) Uani 1 1 d . . .
S8 S 1.10181(5) 0.45133(3) 0.29826(3) 0.02022(11) Uani 1 1 d . . .
N7 N 0.56373(18) 0.60883(11) 0.27061(9) 0.0205(4) Uani 1 1 d . . .
N8 N 1.17087(17) 0.30716(11) 0.26280(9) 0.0176(4) Uani 1 1 d . . .
N9 N 0.79551(18) 0.43802(11) 0.41952(9) 0.0193(4) Uani 1 1 d . . .
N10 N 0.6622(2) 0.49046(13) 0.51230(9) 0.0267(4) Uani 1 1 d . . .
N11 N 0.8734(2) 0.42854(13) 0.51590(10) 0.0279(4) Uani 1 1 d . . .
N12 N 0.6846(2) 0.34660(13) 0.50917(9) 0.0259(4) Uani 1 1 d . . .
C17 C 0.6463(2) 0.55505(12) 0.28690(10) 0.0164(4) Uani 1 1 d . . .
C18 C 1.0741(2) 0.35675(12) 0.28112(10) 0.0152(4) Uani 1 1 d . . .
C19 C 0.4262(2) 0.58930(14) 0.26917(11) 0.0215(5) Uani 1 1 d . . .
H19A H 0.3677 0.6317 0.2864 0.026 Uiso 1 1 calc R . .
H19B H 0.3976 0.5390 0.2956 0.026 Uiso 1 1 calc R . .
C20 C 0.6032(2) 0.69372(14) 0.25455(14) 0.0312(6) Uani 1 1 d . . .
H20A H 0.5475 0.7193 0.2281 0.037 Uiso 1 1 calc R . .
H20B H 0.6964 0.6981 0.2309 0.037 Uiso 1 1 calc R . .
C21 C 1.3117(2) 0.32608(13) 0.25793(11) 0.0208(4) Uani 1 1 d . . .
H21A H 1.3527 0.2799 0.2766 0.025 Uiso 1 1 calc R . .
H21B H 1.3183 0.3715 0.2817 0.025 Uiso 1 1 calc R . .
C22 C 1.1428(2) 0.22571(13) 0.25060(11) 0.0206(4) Uani 1 1 d . . .
H22A H 1.2219 0.2056 0.2230 0.025 Uiso 1 1 calc R . .
H22B H 1.0694 0.2266 0.2292 0.025 Uiso 1 1 calc R . .
C23 C 0.4117(2) 0.58078(17) 0.20437(12) 0.0320(6) Uani 1 1 d . . .
H23A H 0.3192 0.5679 0.2055 0.048 Uiso 1 1 calc R . .
H23B H 0.4682 0.5381 0.1874 0.048 Uiso 1 1 calc R . .
H23C H 0.4382 0.6308 0.1783 0.048 Uiso 1 1 calc R . .
C24 C 0.5885(3) 0.73642(15) 0.31175(16) 0.0402(7) Uani 1 1 d . . .
H24A H 0.6154 0.7923 0.2998 0.060 Uiso 1 1 calc R . .
H24B H 0.6447 0.7116 0.3377 0.060 Uiso 1 1 calc R . .
H24C H 0.4960 0.7330 0.3349 0.060 Uiso 1 1 calc R . .
C25 C 1.3881(2) 0.34664(16) 0.19156(12) 0.0307(6) Uani 1 1 d . . .
H25A H 1.4806 0.3588 0.1908 0.046 Uiso 1 1 calc R . .
H25B H 1.3490 0.3930 0.1731 0.046 Uiso 1 1 calc R . .
H25C H 1.3837 0.3014 0.1680 0.046 Uiso 1 1 calc R . .
C26 C 1.1056(2) 0.16982(13) 0.30995(12) 0.0257(5) Uani 1 1 d . . .
H26A H 1.0873 0.1164 0.3002 0.038 Uiso 1 1 calc R . .
H26B H 1.0266 0.1892 0.3371 0.038 Uiso 1 1 calc R . .
H26C H 1.1789 0.1679 0.3308 0.038 Uiso 1 1 calc R . .
C27 C 0.7026(2) 0.50129(14) 0.44471(11) 0.0238(5) Uani 1 1 d . . .
H27A H 0.7465 0.5541 0.4313 0.029 Uiso 1 1 calc R . .
H27B H 0.6231 0.5000 0.4275 0.029 Uiso 1 1 calc R . .
C28 C 0.9128(2) 0.44083(15) 0.44817(11) 0.0254(5) Uani 1 1 d . . .
H28A H 0.9755 0.3993 0.4329 0.030 Uiso 1 1 calc R . .
H28B H 0.9590 0.4930 0.4353 0.030 Uiso 1 1 calc R . .
C29 C 0.7271(2) 0.35963(14) 0.44171(11) 0.0230(5) Uani 1 1 d . . .
H29A H 0.6488 0.3563 0.4239 0.028 Uiso 1 1 calc R . .
H29B H 0.7876 0.3169 0.4268 0.028 Uiso 1 1 calc R . .
C30 C 0.5975(2) 0.41226(16) 0.53047(11) 0.0270(5) Uani 1 1 d . . .
H30A H 0.5180 0.4106 0.5133 0.032 Uiso 1 1 calc R . .
H30B H 0.5679 0.4043 0.5760 0.032 Uiso 1 1 calc R . .
C31 C 0.7817(3) 0.49208(16) 0.53661(12) 0.0299(5) Uani 1 1 d . . .
H31A H 0.7558 0.4863 0.5823 0.036 Uiso 1 1 calc R . .
H31B H 0.8277 0.5442 0.5230 0.036 Uiso 1 1 calc R . .
C32 C 0.8034(3) 0.35184(16) 0.53395(12) 0.0300(5) Uani 1 1 d . . .
H32A H 0.7772 0.3428 0.5796 0.036 Uiso 1 1 calc R . .
H32B H 0.8642 0.3092 0.5192 0.036 Uiso 1 1 calc R . .
C101 C 0.2358(2) 0.48590(13) -0.14026(10) 0.0190(4) Uani 1 1 d . . .
C102 C 0.1401(2) 0.53893(13) -0.15994(10) 0.0189(4) Uani 1 1 d . . .
C103 C 0.2018(2) 0.40623(13) -0.12147(10) 0.0186(4) Uani 1 1 d . . .
C104 C 0.3103(2) 0.52951(13) -0.10650(10) 0.0191(4) Uani 1 1 d . . .
C105 C 0.1557(2) 0.61563(12) -0.13873(10) 0.0180(4) Uani 1 1 d . . .
C106 C 0.0152(2) 0.51027(13) -0.16012(9) 0.0183(4) Uani 1 1 d . . .
C107 C 0.0708(2) 0.37626(12) -0.12149(10) 0.0190(4) Uani 1 1 d . . .
C108 C 0.2413(2) 0.36714(12) -0.06771(10) 0.0181(4) Uani 1 1 d . . .
C109 C 0.3480(2) 0.49204(13) -0.05526(11) 0.0192(4) Uani 1 1 d . . .
C110 C 0.2608(2) 0.60987(13) -0.10528(10) 0.0189(4) Uani 1 1 d . . .
C111 C 0.2506(2) 0.64949(12) -0.05318(11) 0.0196(4) Uani 1 1 d . . .
C112 C 0.1351(2) 0.69610(12) -0.03172(11) 0.0191(4) Uani 1 1 d . . .
C113 C 0.0351(2) 0.70140(12) -0.06341(10) 0.0185(4) Uani 1 1 d . . .
C114 C 0.0453(2) 0.66060(12) -0.11816(10) 0.0188(4) Uani 1 1 d . . .
C115 C -0.0857(2) 0.63058(13) -0.11813(10) 0.0192(4) Uani 1 1 d . . .
C116 C -0.1000(2) 0.55701(13) -0.13862(10) 0.0187(4) Uani 1 1 d . . .
C117 C -0.2068(2) 0.50281(13) -0.10539(10) 0.0182(4) Uani 1 1 d . . .
C118 C -0.1574(2) 0.42272(13) -0.10672(10) 0.0188(4) Uani 1 1 d . . .
C119 C -0.0200(2) 0.42707(13) -0.14036(10) 0.0185(4) Uani 1 1 d . . .
C120 C -0.1978(2) 0.36729(13) -0.05528(11) 0.0206(4) Uani 1 1 d . . .
C121 C -0.1025(2) 0.31425(12) -0.03542(11) 0.0190(4) Uani 1 1 d . . .
C122 C 0.0295(2) 0.31852(12) -0.06775(10) 0.0188(4) Uani 1 1 d . . .
C123 C 0.1340(2) 0.31305(12) -0.03473(10) 0.0188(4) Uani 1 1 d . . .
C124 C 0.1030(2) 0.30332(12) 0.02954(11) 0.0188(4) Uani 1 1 d . . .
C125 C 0.1773(2) 0.34707(12) 0.06325(10) 0.0190(4) Uani 1 1 d . . .
C126 C 0.2799(2) 0.39885(13) 0.03164(11) 0.0194(4) Uani 1 1 d . . .
C127 C 0.3123(2) 0.40903(13) -0.03553(11) 0.0190(4) Uani 1 1 d . . .
C128 C 0.2952(2) 0.47538(13) 0.05334(11) 0.0191(4) Uani 1 1 d . . .
C129 C 0.3373(2) 0.53348(13) -0.00050(11) 0.0189(4) Uani 1 1 d . . .
C130 C 0.2897(2) 0.61012(13) 0.00061(11) 0.0191(4) Uani 1 1 d . . .
C201 C 0.5993(2) 1.01415(13) 0.13952(10) 0.0177(4) Uani 1 1 d . . .
C202 C 0.5834(2) 1.09383(13) 0.12086(10) 0.0185(4) Uani 1 1 d . . .
C203 C 0.7068(2) 0.97041(13) 0.10536(10) 0.0187(4) Uani 1 1 d . . .
C204 C 0.4523(2) 1.12357(12) 0.12151(10) 0.0179(4) Uani 1 1 d . . .
C205 C 0.6738(2) 1.13301(12) 0.06718(10) 0.0185(4) Uani 1 1 d . . .
C206 C 0.7945(2) 1.00782(13) 0.05385(10) 0.0183(4) Uani 1 1 d . . .
C207 C 0.6588(2) 0.89011(12) 0.10440(10) 0.0183(4) Uani 1 1 d . . .
C208 C 0.5213(2) 0.88421(13) 0.13815(10) 0.0185(4) Uani 1 1 d . . .
C209 C 0.4844(2) 0.96081(13) 0.15986(9) 0.0177(4) Uani 1 1 d . . .
C210 C 0.3594(2) 0.98948(13) 0.16041(9) 0.0182(4) Uani 1 1 d . . .
C211 C 0.3426(2) 1.07239(13) 0.14090(10) 0.0181(4) Uani 1 1 d . . .
C212 C 0.2377(2) 1.07724(13) 0.10751(10) 0.0181(4) Uani 1 1 d . . .
C213 C 0.4621(2) 1.18109(12) 0.06792(10) 0.0179(4) Uani 1 1 d . . .
C214 C 0.5998(2) 1.18658(12) 0.03426(11) 0.0188(4) Uani 1 1 d . . .
C215 C 0.6309(2) 1.19670(12) -0.03007(10) 0.0186(4) Uani 1 1 d . . .
C216 C 0.5264(2) 1.20142(12) -0.06309(10) 0.0179(4) Uani 1 1 d . . .
C217 C 0.7386(2) 1.15313(12) -0.06426(10) 0.0180(4) Uani 1 1 d . . .
C218 C 0.8106(2) 1.10113(13) -0.03298(10) 0.0186(4) Uani 1 1 d . . .
C219 C 0.7785(2) 1.09075(13) 0.03428(10) 0.0181(4) Uani 1 1 d . . .
C220 C 0.8478(2) 1.02469(13) -0.05467(10) 0.0181(4) Uani 1 1 d . . .
C221 C 0.8375(2) 0.96663(13) -0.00096(10) 0.0181(4) Uani 1 1 d . . .
C222 C 0.7915(2) 0.88984(13) -0.00191(10) 0.0189(4) Uani 1 1 d . . .
C223 C 0.7527(2) 0.86726(12) -0.05646(10) 0.0178(4) Uani 1 1 d . . .
C224 C 0.6383(2) 0.81433(12) -0.03619(10) 0.0181(4) Uani 1 1 d . . .
C225 C 0.6054(2) 0.80393(12) 0.03094(10) 0.0181(4) Uani 1 1 d . . .
C226 C 0.6999(2) 0.85051(12) 0.05195(10) 0.0178(4) Uani 1 1 d . . .
C227 C 0.4311(2) 0.83929(12) 0.11811(10) 0.0180(4) Uani 1 1 d . . .
C228 C 0.2998(2) 0.86920(12) 0.11875(10) 0.0178(4) Uani 1 1 d . . .
C229 C 0.2649(2) 0.94293(13) 0.13929(10) 0.0178(4) Uani 1 1 d . . .
C230 C 0.1894(2) 0.99699(13) 0.10671(10) 0.0182(4) Uani 1 1 d . . .
Cl1 Cl 0.20545(16) 0.31601(10) 0.40448(7) 0.0292(4) Uani 0.478(3) 1 d PU A 1
C1S C 0.2304(4) 0.2688(2) 0.47228(15) 0.0204(9) Uani 0.478(3) 1 d PGU A 1
C2S C 0.1320(3) 0.2193(2) 0.51047(19) 0.0248(12) Uani 0.478(3) 1 d PGU A 1
H2S H 0.0503 0.2122 0.4994 0.030 Uiso 0.478(3) 1 calc PR A 1
C3S C 0.1532(3) 0.1802(2) 0.56494(18) 0.0271(12) Uani 0.478(3) 1 d PGU A 1
H3S H 0.0860 0.1464 0.5910 0.033 Uiso 0.478(3) 1 calc PR A 1
C4S C 0.2728(4) 0.1907(2) 0.58121(15) 0.0270(12) Uani 0.478(3) 1 d PGU A 1
H4S H 0.2873 0.1640 0.6184 0.032 Uiso 0.478(3) 1 calc PR A 1
C5S C 0.3712(3) 0.2402(3) 0.54301(17) 0.0254(10) Uani 0.478(3) 1 d PGU A 1
H5S H 0.4530 0.2473 0.5541 0.030 Uiso 0.478(3) 1 calc PR A 1
C6S C 0.3500(3) 0.2792(2) 0.48855(16) 0.0245(12) Uani 0.478(3) 1 d PGU A 1
H6S H 0.4173 0.3131 0.4624 0.029 Uiso 0.478(3) 1 calc PR A 1
Cl2 Cl 0.09183(19) 0.16230(12) 0.58816(8) 0.0296(6) Uani 0.344(3) 1 d PU B 2
C7S C 0.1860(5) 0.2185(3) 0.5255(2) 0.0234(13) Uani 0.344(3) 1 d PGU B 2
C8S C 0.3163(6) 0.2377(4) 0.5249(2) 0.0265(15) Uani 0.344(3) 1 d PGU B 2
H8S H 0.3531 0.2185 0.5586 0.032 Uiso 0.344(3) 1 calc PR B 2
C9S C 0.3928(5) 0.2852(4) 0.4751(3) 0.031(2) Uani 0.344(3) 1 d PGU B 2
H9S H 0.4818 0.2984 0.4747 0.037 Uiso 0.344(3) 1 calc PR B 2
C10S C 0.3390(7) 0.3134(4) 0.4259(2) 0.0265(17) Uani 0.344(3) 1 d PGU B 2
H10S H 0.3912 0.3459 0.3918 0.032 Uiso 0.344(3) 1 calc PR B 2
C11S C 0.2087(7) 0.2941(5) 0.4265(2) 0.0270(18) Uani 0.344(3) 1 d PGU B 2
H11S H 0.1719 0.3134 0.3928 0.032 Uiso 0.344(3) 1 calc PR B 2
C12S C 0.1322(5) 0.2467(4) 0.4763(3) 0.0246(15) Uani 0.344(3) 1 d PGU B 2
H12S H 0.0432 0.2335 0.4767 0.030 Uiso 0.344(3) 1 calc PR B 2
Cl3 Cl 0.4077(12) 0.3494(7) 0.4091(5) 0.063(3) Uiso 0.090(2) 1 d P C 3
C13S C 0.306(3) 0.2882(17) 0.4623(13) 0.044(4) Uiso 0.090(2) 1 d PG C 3
C14S C 0.344(2) 0.2637(19) 0.5168(16) 0.044(4) Uiso 0.090(2) 1 d PG C 3
H14S H 0.4291 0.2777 0.5214 0.053 Uiso 0.090(2) 1 calc PR C 3
C15S C 0.257(3) 0.2185(19) 0.5645(13) 0.044(4) Uiso 0.090(2) 1 d PG C 3
H15S H 0.2826 0.2017 0.6017 0.053 Uiso 0.090(2) 1 calc PR C 3
C16S C 0.132(3) 0.1979(18) 0.5577(13) 0.044(4) Uiso 0.090(2) 1 d PG C 3
H16S H 0.0724 0.1670 0.5902 0.053 Uiso 0.090(2) 1 calc PR C 3
C17S C 0.094(3) 0.222(2) 0.5032(15) 0.044(4) Uiso 0.090(2) 1 d PG C 3
H17S H 0.0088 0.2084 0.4985 0.053 Uiso 0.090(2) 1 calc PR C 3
C18S C 0.181(3) 0.2676(18) 0.4555(12) 0.044(4) Uiso 0.090(2) 1 d PG C 3
H18S H 0.1553 0.2844 0.4183 0.053 Uiso 0.090(2) 1 calc PR C 3
Cl4 Cl 0.2946(14) 0.1737(9) 0.5940(7) 0.063(3) Uiso 0.088(2) 1 d P D 4
C19S C 0.271(4) 0.214(2) 0.5279(14) 0.044(4) Uiso 0.088(2) 1 d PG D 4
C20S C 0.361(3) 0.272(2) 0.4941(18) 0.044(4) Uiso 0.088(2) 1 d PG D 4
H20S H 0.4417 0.2806 0.5055 0.053 Uiso 0.088(2) 1 calc PR D 4
C21S C 0.332(4) 0.317(2) 0.4437(17) 0.044(4) Uiso 0.088(2) 1 d PG D 4
H21S H 0.3932 0.3568 0.4206 0.053 Uiso 0.088(2) 1 calc PR D 4
C22S C 0.213(4) 0.304(3) 0.4270(15) 0.044(4) Uiso 0.088(2) 1 d PG D 4
H22S H 0.1937 0.3355 0.3925 0.053 Uiso 0.088(2) 1 calc PR D 4
C23S C 0.124(3) 0.246(3) 0.4608(17) 0.044(4) Uiso 0.088(2) 1 d PG D 4
H23S H 0.0426 0.2378 0.4494 0.053 Uiso 0.088(2) 1 calc PR D 4
C24S C 0.152(3) 0.201(2) 0.5112(15) 0.044(4) Uiso 0.088(2) 1 d PG D 4
H24S H 0.0911 0.1615 0.5343 0.053 Uiso 0.088(2) 1 calc PR D 4

loop_
_atom_site_aniso_label
_atom_site_aniso_U_11
_atom_site_aniso_U_22
_atom_site_aniso_U_33
_atom_site_aniso_U_23
_atom_site_aniso_U_13
_atom_site_aniso_U_12
Zn1 0.01665(12) 0.01482(12) 0.01631(12) -0.00162(9) -0.00421(9) -0.00387(9)
S1 0.0128(2) 0.0145(2) 0.0215(3) -0.00222(19) -0.00441(19) -0.00023(18)
S2 0.0151(2) 0.0138(2) 0.0233(3) -0.00165(19) -0.0039(2) 0.00082(18)
S3 0.0186(3) 0.0137(2) 0.0283(3) -0.0056(2) -0.0100(2) 0.00228(19)
S4 0.0132(2) 0.0141(2) 0.0211(3) -0.00275(19) -0.00614(19) 0.00020(18)
N1 0.0129(8) 0.0161(9) 0.0235(9) -0.0019(7) -0.0046(7) -0.0002(7)
N2 0.0147(8) 0.0159(8) 0.0214(9) -0.0030(7) -0.0067(7) 0.0008(7)
N3 0.0146(9) 0.0215(9) 0.0174(9) -0.0018(7) -0.0049(7) -0.0011(7)
N4 0.0218(10) 0.0329(11) 0.0215(10) -0.0053(8) -0.0034(8) 0.0015(8)
N5 0.0213(10) 0.0493(14) 0.0210(10) -0.0085(9) -0.0070(8) 0.0027(9)
N6 0.0248(10) 0.0313(11) 0.0212(10) 0.0035(8) -0.0038(8) 0.0016(8)
C1 0.0148(10) 0.0156(9) 0.0155(10) -0.0035(8) -0.0039(8) 0.0000(8)
C2 0.0154(10) 0.0146(9) 0.0169(10) -0.0002(8) -0.0040(8) 0.0001(8)
C3 0.0216(11) 0.0156(10) 0.0302(12) 0.0027(9) -0.0087(9) -0.0040(8)
C4 0.0128(10) 0.0226(11) 0.0273(12) -0.0022(9) -0.0069(9) -0.0021(8)
C5 0.0206(11) 0.0163(10) 0.0355(13) -0.0086(9) -0.0126(10) 0.0013(8)
C6 0.0133(10) 0.0209(11) 0.0262(11) -0.0033(9) -0.0070(9) -0.0006(8)
C7 0.0266(12) 0.0161(11) 0.0421(14) -0.0077(10) -0.0153(11) 0.0019(9)
C8 0.0201(12) 0.0403(15) 0.0303(13) -0.0087(11) -0.0029(10) 0.0003(10)
C9 0.0281(13) 0.0169(11) 0.0507(16) 0.0032(10) -0.0215(12) -0.0031(9)
C10 0.0193(11) 0.0360(13) 0.0294(13) 0.0037(10) -0.0113(10) 0.0012(10)
C11 0.0206(11) 0.0258(11) 0.0197(11) -0.0025(9) -0.0050(9) 0.0030(9)
C12 0.0158(11) 0.0425(14) 0.0208(11) -0.0051(10) -0.0065(9) 0.0007(10)
C13 0.0232(11) 0.0233(11) 0.0205(11) 0.0012(9) -0.0049(9) -0.0015(9)
C14 0.0266(12) 0.0417(15) 0.0237(12) -0.0083(11) -0.0095(10) -0.0005(11)
C15 0.0296(13) 0.0441(15) 0.0229(12) 0.0044(11) -0.0075(10) 0.0086(11)
C16 0.0185(11) 0.0364(13) 0.0204(11) -0.0019(10) -0.0018(9) 0.0016(10)
Zn2 0.01845(13) 0.01641(12) 0.02062(13) -0.00466(9) -0.00459(10) 0.00680(9)
S5 0.0180(3) 0.0135(2) 0.0267(3) -0.0021(2) -0.0081(2) 0.00014(19)
S6 0.0128(2) 0.0150(2) 0.0267(3) -0.0039(2) -0.0050(2) 0.00148(18)
S7 0.0114(2) 0.0151(2) 0.0218(3) -0.00383(19) -0.00268(19) 0.00124(18)
S8 0.0150(2) 0.0140(2) 0.0319(3) -0.0054(2) -0.0046(2) 0.00093(19)
N7 0.0133(9) 0.0158(9) 0.0328(11) -0.0014(8) -0.0065(8) 0.0018(7)
N8 0.0122(8) 0.0158(8) 0.0239(9) -0.0021(7) -0.0024(7) 0.0003(7)
N9 0.0162(9) 0.0218(9) 0.0219(9) -0.0070(7) -0.0065(7) 0.0056(7)
N10 0.0241(10) 0.0341(11) 0.0242(10) -0.0101(8) -0.0074(8) 0.0086(9)
N11 0.0233(10) 0.0379(12) 0.0263(11) -0.0098(9) -0.0112(8) 0.0058(9)
N12 0.0227(10) 0.0318(11) 0.0241(10) -0.0035(8) -0.0068(8) 0.0045(8)
C17 0.0132(9) 0.0172(10) 0.0192(10) -0.0041(8) -0.0037(8) 0.0019(8)
C18 0.0119(9) 0.0145(9) 0.0189(10) -0.0028(8) -0.0027(8) 0.0021(7)
C19 0.0116(10) 0.0236(11) 0.0294(12) -0.0032(9) -0.0044(9) 0.0036(8)
C20 0.0212(12) 0.0175(11) 0.0538(17) 0.0044(11) -0.0103(11) 0.0025(9)
C21 0.0101(10) 0.0215(11) 0.0302(12) -0.0034(9) -0.0030(9) 0.0023(8)
C22 0.0167(10) 0.0162(10) 0.0288(12) -0.0087(9) -0.0022(9) 0.0023(8)
C23 0.0197(12) 0.0424(15) 0.0342(14) -0.0060(11) -0.0058(10) -0.0008(11)
C24 0.0258(13) 0.0187(12) 0.078(2) -0.0131(13) -0.0133(14) 0.0050(10)
C25 0.0163(11) 0.0336(13) 0.0368(14) 0.0044(11) 0.0016(10) 0.0002(10)
C26 0.0217(11) 0.0143(10) 0.0406(14) -0.0002(9) -0.0077(10) 0.0021(9)
C27 0.0225(11) 0.0272(12) 0.0245(12) -0.0096(9) -0.0080(9) 0.0108(9)
C28 0.0171(11) 0.0338(13) 0.0282(12) -0.0079(10) -0.0089(9) 0.0047(9)
C29 0.0210(11) 0.0271(12) 0.0229(11) -0.0068(9) -0.0074(9) 0.0032(9)
C30 0.0192(11) 0.0409(14) 0.0225(12) -0.0108(10) -0.0052(9) 0.0078(10)
C31 0.0281(13) 0.0380(14) 0.0288(13) -0.0134(11) -0.0130(10) 0.0068(11)
C32 0.0260(13) 0.0357(14) 0.0299(13) -0.0035(11) -0.0099(10) 0.0090(10)
C101 0.0153(10) 0.0201(10) 0.0182(10) -0.0034(8) 0.0035(8) 0.0003(8)
C102 0.0201(11) 0.0193(10) 0.0142(10) -0.0001(8) 0.0016(8) -0.0005(8)
C103 0.0181(10) 0.0173(10) 0.0193(10) -0.0076(8) 0.0002(8) 0.0041(8)
C104 0.0106(9) 0.0209(11) 0.0217(11) -0.0010(8) 0.0044(8) -0.0018(8)
C105 0.0179(10) 0.0161(10) 0.0170(10) 0.0026(8) 0.0001(8) -0.0032(8)
C106 0.0226(11) 0.0191(10) 0.0128(10) -0.0014(8) -0.0033(8) 0.0016(8)
C107 0.0224(11) 0.0143(10) 0.0197(10) -0.0085(8) -0.0005(9) -0.0001(8)
C108 0.0144(10) 0.0137(9) 0.0252(11) -0.0062(8) -0.0012(8) 0.0069(8)
C109 0.0078(9) 0.0209(11) 0.0274(11) -0.0045(9) -0.0005(8) 0.0022(8)
C110 0.0152(10) 0.0160(10) 0.0216(11) 0.0021(8) 0.0024(8) -0.0057(8)
C111 0.0154(10) 0.0137(10) 0.0270(11) 0.0004(8) -0.0004(9) -0.0071(8)
C112 0.0207(11) 0.0086(9) 0.0270(11) 0.0001(8) -0.0042(9) -0.0051(8)
C113 0.0212(11) 0.0083(9) 0.0237(11) 0.0029(8) -0.0024(9) 0.0001(8)
C114 0.0218(11) 0.0119(9) 0.0208(11) 0.0047(8) -0.0039(9) -0.0016(8)
C115 0.0222(11) 0.0161(10) 0.0194(10) 0.0033(8) -0.0072(9) 0.0039(8)
C116 0.0203(11) 0.0197(10) 0.0170(10) 0.0009(8) -0.0072(8) 0.0022(8)
C117 0.0165(10) 0.0174(10) 0.0238(11) -0.0012(8) -0.0111(9) 0.0008(8)
C118 0.0201(11) 0.0170(10) 0.0220(11) -0.0054(8) -0.0088(9) -0.0012(8)
C119 0.0218(11) 0.0175(10) 0.0172(10) -0.0065(8) -0.0045(8) -0.0016(8)
C120 0.0215(11) 0.0141(10) 0.0280(12) -0.0046(8) -0.0086(9) -0.0063(8)
C121 0.0209(11) 0.0100(9) 0.0267(11) -0.0048(8) -0.0056(9) -0.0048(8)
C122 0.0224(11) 0.0101(9) 0.0247(11) -0.0070(8) -0.0045(9) -0.0002(8)
C123 0.0197(10) 0.0093(9) 0.0266(11) -0.0040(8) -0.0029(9) 0.0060(8)
C124 0.0188(10) 0.0082(9) 0.0288(12) 0.0001(8) -0.0048(9) 0.0032(8)
C125 0.0191(10) 0.0135(10) 0.0253(11) 0.0013(8) -0.0086(9) 0.0075(8)
C126 0.0128(10) 0.0195(10) 0.0271(11) -0.0018(9) -0.0074(9) 0.0068(8)
C127 0.0112(9) 0.0189(10) 0.0260(11) -0.0039(9) -0.0017(8) 0.0065(8)
C128 0.0126(10) 0.0212(11) 0.0257(11) -0.0011(9) -0.0094(8) 0.0007(8)
C129 0.0090(9) 0.0214(11) 0.0260(11) -0.0017(9) -0.0036(8) -0.0024(8)
C130 0.0135(10) 0.0167(10) 0.0273(11) -0.0023(8) -0.0048(9) -0.0067(8)
C201 0.0201(11) 0.0206(10) 0.0148(10) -0.0025(8) -0.0090(8) 0.0011(8)
C202 0.0229(11) 0.0191(10) 0.0167(10) -0.0070(8) -0.0088(8) -0.0007(8)
C203 0.0191(10) 0.0211(11) 0.0195(10) -0.0028(8) -0.0112(9) 0.0022(8)
C204 0.0227(11) 0.0149(10) 0.0182(10) -0.0085(8) -0.0059(8) 0.0030(8)
C205 0.0194(10) 0.0141(10) 0.0246(11) -0.0054(8) -0.0090(9) -0.0058(8)
C206 0.0125(9) 0.0203(10) 0.0253(11) -0.0025(8) -0.0108(8) -0.0007(8)
C207 0.0209(11) 0.0157(10) 0.0203(10) 0.0020(8) -0.0104(9) 0.0048(8)
C208 0.0229(11) 0.0174(10) 0.0147(10) 0.0044(8) -0.0062(8) 0.0018(8)
C209 0.0229(11) 0.0189(10) 0.0114(9) 0.0001(8) -0.0051(8) 0.0005(8)
C210 0.0214(11) 0.0193(10) 0.0116(9) -0.0012(8) 0.0004(8) 0.0008(8)
C211 0.0216(11) 0.0176(10) 0.0146(10) -0.0057(8) -0.0011(8) 0.0034(8)
C212 0.0149(10) 0.0196(10) 0.0188(10) -0.0066(8) 0.0001(8) 0.0048(8)
C213 0.0241(11) 0.0090(9) 0.0214(11) -0.0064(8) -0.0050(9) 0.0006(8)
C214 0.0208(11) 0.0106(9) 0.0269(11) -0.0061(8) -0.0074(9) -0.0028(8)
C215 0.0213(11) 0.0087(9) 0.0262(11) -0.0004(8) -0.0069(9) -0.0045(8)
C216 0.0240(11) 0.0074(9) 0.0225(11) 0.0016(8) -0.0070(9) 0.0005(8)
C217 0.0165(10) 0.0128(9) 0.0226(11) 0.0009(8) -0.0016(8) -0.0060(8)
C218 0.0125(10) 0.0184(10) 0.0244(11) -0.0020(8) -0.0031(8) -0.0062(8)
C219 0.0147(10) 0.0175(10) 0.0245(11) -0.0035(8) -0.0091(8) -0.0045(8)
C220 0.0081(9) 0.0195(10) 0.0255(11) -0.0006(8) -0.0021(8) -0.0012(8)
C221 0.0089(9) 0.0214(11) 0.0250(11) -0.0026(9) -0.0060(8) 0.0033(8)
C222 0.0134(10) 0.0185(10) 0.0249(11) -0.0019(8) -0.0050(8) 0.0074(8)
C223 0.0138(10) 0.0154(10) 0.0244(11) -0.0064(8) -0.0034(8) 0.0087(8)
C224 0.0215(11) 0.0104(9) 0.0230(11) -0.0053(8) -0.0051(9) 0.0066(8)
C225 0.0221(11) 0.0093(9) 0.0232(11) 0.0005(8) -0.0069(9) 0.0042(8)
C226 0.0173(10) 0.0134(9) 0.0236(11) 0.0015(8) -0.0081(9) 0.0058(8)
C227 0.0221(11) 0.0117(9) 0.0178(10) 0.0044(8) -0.0020(8) 0.0001(8)
C228 0.0172(10) 0.0154(10) 0.0180(10) 0.0040(8) -0.0013(8) -0.0043(8)
C229 0.0157(10) 0.0198(10) 0.0150(10) 0.0008(8) 0.0012(8) -0.0015(8)
C230 0.0122(9) 0.0208(10) 0.0187(10) -0.0023(8) 0.0027(8) 0.0009(8)
Cl1 0.0337(8) 0.0345(9) 0.0205(7) -0.0011(5) -0.0092(6) 0.0048(6)
C1S 0.021(2) 0.024(2) 0.0170(19) -0.0030(15) -0.0052(16) 0.0016(17)
C2S 0.016(2) 0.023(3) 0.035(3) 0.002(2) -0.006(2) 0.003(2)
C3S 0.021(2) 0.020(3) 0.035(3) 0.011(2) -0.001(2) -0.005(2)
C4S 0.024(2) 0.030(3) 0.024(3) 0.002(2) -0.0013(18) 0.009(2)
C5S 0.017(2) 0.040(3) 0.021(2) -0.0044(19) -0.0076(17) -0.0024(19)
C6S 0.019(3) 0.031(3) 0.022(3) 0.002(2) -0.004(2) -0.006(2)
Cl2 0.0254(10) 0.0397(11) 0.0203(9) 0.0019(7) -0.0005(7) -0.0006(8)
C7S 0.018(3) 0.031(4) 0.018(3) -0.003(2) 0.002(2) 0.006(3)
C8S 0.028(3) 0.029(4) 0.023(4) -0.001(3) -0.009(3) -0.004(3)
C9S 0.024(4) 0.030(4) 0.037(4) 0.000(3) -0.003(3) -0.007(3)
C10S 0.027(3) 0.018(3) 0.027(4) 0.005(3) 0.005(3) -0.010(3)
C11S 0.025(3) 0.030(5) 0.022(4) 0.002(3) 0.003(3) 0.002(3)
C12S 0.012(3) 0.033(4) 0.025(4) 0.003(3) 0.002(2) -0.001(2)

loop_
_atom_type_symbol
_atom_type_description
_atom_type_scat_dispersion_real
_atom_type_scat_dispersion_imag
_atom_type_scat_source
C C 0.0033 0.0016 'International Tables Vol C Tables 4.2.6.8 and 6.1.1.4'
H H 0.0000 0.0000 'International Tables Vol C Tables 4.2.6.8 and 6.1.1.4'
N N 0.0061 0.0033 'International Tables Vol C Tables 4.2.6.8 and 6.1.1.4'
S S 0.1246 0.1234 'International Tables Vol C Tables 4.2.6.8 and 6.1.1.4'
Cl Cl 0.1484 0.1585 'International Tables Vol C Tables 4.2.6.8 and 6.1.1.4'
Zn Zn 0.2839 1.4301 'International Tables Vol C Tables 4.2.6.8 and 6.1.1.4'

loop_
_geom_angle_atom_site_label_1
_geom_angle_atom_site_label_2
_geom_angle_atom_site_label_3
_geom_angle
_geom_angle_site_symmetry_1
_geom_angle_site_symmetry_3
N3 Zn1 S4 108.18(5) . .
N3 Zn1 S1 105.89(5) . .
S4 Zn1 S1 145.68(2) . .
N3 Zn1 S2 101.02(5) . .
S4 Zn1 S2 103.865(19) . .
S1 Zn1 S2 73.223(18) . .
N3 Zn1 S3 97.88(5) . .
S4 Zn1 S3 72.313(18) . .
S1 Zn1 S3 99.127(19) . .
S2 Zn1 S3 160.92(2) . .
C1 S1 Zn1 88.16(7) . .
C1 S2 Zn1 81.20(7) . .
C2 S3 Zn1 81.21(7) . .
C2 S4 Zn1 89.44(7) . .
C1 N1 C4 123.03(18) . .
C1 N1 C3 121.34(18) . .
C4 N1 C3 115.61(17) . .
C2 N2 C5 121.58(18) . .
C2 N2 C6 123.17(18) . .
C5 N2 C6 115.07(17) . .
C13 N3 C11 107.71(17) . .
C13 N3 C12 107.15(18) . .
C11 N3 C12 107.34(18) . .
C13 N3 Zn1 111.73(13) . .
C11 N3 Zn1 109.52(13) . .
C12 N3 Zn1 113.16(13) . .
C16 N4 C11 107.62(19) . .
C16 N4 C14 108.9(2) . .
C11 N4 C14 108.15(19) . .
C15 N5 C12 108.8(2) . .
C15 N5 C14 109.0(2) . .
C12 N5 C14 107.2(2) . .
C13 N6 C15 107.41(19) . .
C13 N6 C16 107.92(18) . .
C15 N6 C16 108.0(2) . .
N1 C1 S2 122.43(16) . .
N1 C1 S1 120.21(16) . .
S2 C1 S1 117.35(12) . .
N2 C2 S3 123.10(16) . .
N2 C2 S4 119.87(16) . .
S3 C2 S4 117.03(12) . .
N1 C3 C7 111.72(19) . .
N1 C3 H3A 109.3 . .
C7 C3 H3A 109.3 . .
N1 C3 H3B 109.3 . .
C7 C3 H3B 109.3 . .
H3A C3 H3B 107.9 . .
N1 C4 C8 112.65(19) . .
N1 C4 H4A 109.1 . .
C8 C4 H4A 109.1 . .
N1 C4 H4B 109.1 . .
C8 C4 H4B 109.1 . .
H4A C4 H4B 107.8 . .
N2 C5 C9 111.1(2) . .
N2 C5 H5A 109.4 . .
C9 C5 H5A 109.4 . .
N2 C5 H5B 109.4 . .
C9 C5 H5B 109.4 . .
H5A C5 H5B 108.0 . .
N2 C6 C10 112.58(18) . .
N2 C6 H6A 109.1 . .
C10 C6 H6A 109.1 . .
N2 C6 H6B 109.1 . .
C10 C6 H6B 109.1 . .
H6A C6 H6B 107.8 . .
C3 C7 H7A 109.5 . .
C3 C7 H7B 109.5 . .
H7A C7 H7B 109.5 . .
C3 C7 H7C 109.5 . .
H7A C7 H7C 109.5 . .
H7B C7 H7C 109.5 . .
C4 C8 H8A 109.5 . .
C4 C8 H8B 109.5 . .
H8A C8 H8B 109.5 . .
C4 C8 H8C 109.5 . .
H8A C8 H8C 109.5 . .
H8B C8 H8C 109.5 . .
C5 C9 H9A 109.5 . .
C5 C9 H9B 109.5 . .
H9A C9 H9B 109.5 . .
C5 C9 H9C 109.5 . .
H9A C9 H9C 109.5 . .
H9B C9 H9C 109.5 . .
C6 C10 H10A 109.5 . .
C6 C10 H10B 109.5 . .
H10A C10 H10B 109.5 . .
C6 C10 H10C 109.5 . .
H10A C10 H10C 109.5 . .
H10B C10 H10C 109.5 . .
N4 C11 N3 112.23(18) . .
N4 C11 H11A 109.2 . .
N3 C11 H11A 109.2 . .
N4 C11 H11B 109.2 . .
N3 C11 H11B 109.2 . .
H11A C11 H11B 107.9 . .
N5 C12 N3 111.90(18) . .
N5 C12 H12A 109.2 . .
N3 C12 H12A 109.2 . .
N5 C12 H12B 109.2 . .
N3 C12 H12B 109.2 . .
H12A C12 H12B 107.9 . .
N6 C13 N3 112.35(19) . .
N6 C13 H13A 109.1 . .
N3 C13 H13A 109.1 . .
N6 C13 H13B 109.1 . .
N3 C13 H13B 109.1 . .
H13A C13 H13B 107.9 . .
N5 C14 N4 112.4(2) . .
N5 C14 H14A 109.1 . .
N4 C14 H14A 109.1 . .
N5 C14 H14B 109.1 . .
N4 C14 H14B 109.1 . .
H14A C14 H14B 107.8 . .
N5 C15 N6 112.8(2) . .
N5 C15 H15A 109.0 . .
N6 C15 H15A 109.0 . .
N5 C15 H15B 109.0 . .
N6 C15 H15B 109.0 . .
H15A C15 H15B 107.8 . .
N4 C16 N6 112.99(19) . .
N4 C16 H16A 109.0 . .
N6 C16 H16A 109.0 . .
N4 C16 H16B 109.0 . .
N6 C16 H16B 109.0 . .
H16A C16 H16B 107.8 . .
N9 Zn2 S6 107.96(5) . .
N9 Zn2 S7 107.39(5) . .
S6 Zn2 S7 144.40(2) . .
N9 Zn2 S8 102.30(5) . .
S6 Zn2 S8 102.92(2) . .
S7 Zn2 S8 73.304(18) . .
N9 Zn2 S5 96.47(5) . .
S6 Zn2 S5 72.277(18) . .
S7 Zn2 S5 99.708(19) . .
S8 Zn2 S5 161.17(2) . .
C17 S5 Zn2 80.59(7) . .
C17 S6 Zn2 89.60(7) . .
C18 S7 Zn2 88.16(7) . .
C18 S8 Zn2 81.66(7) . .
C17 N7 C19 123.05(18) . .
C17 N7 C20 121.69(19) . .
C19 N7 C20 115.23(18) . .
C18 N8 C22 121.37(18) . .
C18 N8 C21 123.42(18) . .
C22 N8 C21 115.04(17) . .
C29 N9 C27 107.60(18) . .
C29 N9 C28 107.23(18) . .
C27 N9 C28 107.29(17) . .
C29 N9 Zn2 109.92(13) . .
C27 N9 Zn2 111.26(14) . .
C28 N9 Zn2 113.29(14) . .
C30 N10 C27 107.82(19) . .
C30 N10 C31 108.8(2) . .
C27 N10 C31 108.18(19) . .
C32 N11 C28 108.44(19) . .
C32 N11 C31 108.9(2) . .
C28 N11 C31 107.4(2) . .
C29 N12 C32 107.48(19) . .
C29 N12 C30 108.02(19) . .
C32 N12 C30 107.78(19) . .
N7 C17 S5 122.84(16) . .
N7 C17 S6 119.63(16) . .
S5 C17 S6 117.52(12) . .
N8 C18 S8 123.02(16) . .
N8 C18 S7 120.13(16) . .
S8 C18 S7 116.85(12) . .
N7 C19 C23 112.08(19) . .
N7 C19 H19A 109.2 . .
C23 C19 H19A 109.2 . .
N7 C19 H19B 109.2 . .
C23 C19 H19B 109.2 . .
H19A C19 H19B 107.9 . .
N7 C20 C24 111.2(2) . .
N7 C20 H20A 109.4 . .
C24 C20 H20A 109.4 . .
N7 C20 H20B 109.4 . .
C24 C20 H20B 109.4 . .
H20A C20 H20B 108.0 . .
N8 C21 C25 112.57(19) . .
N8 C21 H21A 109.1 . .
C25 C21 H21A 109.1 . .
N8 C21 H21B 109.1 . .
C25 C21 H21B 109.1 . .
H21A C21 H21B 107.8 . .
N8 C22 C26 111.69(19) . .
N8 C22 H22A 109.3 . .
C26 C22 H22A 109.3 . .
N8 C22 H22B 109.3 . .
C26 C22 H22B 109.3 . .
H22A C22 H22B 107.9 . .
C19 C23 H23A 109.5 . .
C19 C23 H23B 109.5 . .
H23A C23 H23B 109.5 . .
C19 C23 H23C 109.5 . .
H23A C23 H23C 109.5 . .
H23B C23 H23C 109.5 . .
C20 C24 H24A 109.5 . .
C20 C24 H24B 109.5 . .
H24A C24 H24B 109.5 . .
C20 C24 H24C 109.5 . .
H24A C24 H24C 109.5 . .
H24B C24 H24C 109.5 . .
C21 C25 H25A 109.5 . .
C21 C25 H25B 109.5 . .
H25A C25 H25B 109.5 . .
C21 C25 H25C 109.5 . .
H25A C25 H25C 109.5 . .
H25B C25 H25C 109.5 . .
C22 C26 H26A 109.5 . .
C22 C26 H26B 109.5 . .
H26A C26 H26B 109.5 . .
C22 C26 H26C 109.5 . .
H26A C26 H26C 109.5 . .
H26B C26 H26C 109.5 . .
N10 C27 N9 111.96(19) . .
N10 C27 H27A 109.2 . .
N9 C27 H27A 109.2 . .
N10 C27 H27B 109.2 . .
N9 C27 H27B 109.2 . .
H27A C27 H27B 107.9 . .
N11 C28 N9 111.83(19) . .
N11 C28 H28A 109.2 . .
N9 C28 H28A 109.2 . .
N11 C28 H28B 109.2 . .
N9 C28 H28B 109.2 . .
H28A C28 H28B 107.9 . .
N12 C29 N9 112.75(18) . .
N12 C29 H29A 109.0 . .
N9 C29 H29A 109.0 . .
N12 C29 H29B 109.0 . .
N9 C29 H29B 109.0 . .
H29A C29 H29B 107.8 . .
N10 C30 N12 112.99(19) . .
N10 C30 H30A 109.0 . .
N12 C30 H30A 109.0 . .
N10 C30 H30B 109.0 . .
N12 C30 H30B 109.0 . .
H30A C30 H30B 107.8 . .
N10 C31 N11 112.4(2) . .
N10 C31 H31A 109.1 . .
N11 C31 H31A 109.1 . .
N10 C31 H31B 109.1 . .
N11 C31 H31B 109.1 . .
H31A C31 H31B 107.9 . .
N11 C32 N12 113.0(2) . .
N11 C32 H32A 109.0 . .
N12 C32 H32A 109.0 . .
N11 C32 H32B 109.0 . .
N12 C32 H32B 109.0 . .
H32A C32 H32B 107.8 . .
C103 C101 C104 120.1(2) . .
C103 C101 C102 119.8(2) . .
C104 C101 C102 108.19(19) . .
C106 C102 C105 120.2(2) . .
C106 C102 C101 120.1(2) . .
C105 C102 C101 108.08(19) . .
C101 C103 C107 120.1(2) . .
C101 C103 C108 119.6(2) . .
C107 C103 C108 108.24(19) . .
C109 C104 C101 120.2(2) . .
C109 C104 C110 119.9(2) . .
C101 C104 C110 107.93(19) . .
C114 C105 C102 120.0(2) . .
C114 C105 C110 119.9(2) . .
C102 C105 C110 107.94(19) . .
C102 C106 C116 119.9(2) . .
C102 C106 C119 120.0(2) . .
C116 C106 C119 108.14(19) . .
C119 C107 C122 120.3(2) . .
C119 C107 C103 119.9(2) . .
C122 C107 C103 107.7(2) . .
C127 C108 C123 120.3(2) . .
C127 C108 C103 120.1(2) . .
C123 C108 C103 107.50(19) . .
C104 C109 C127 119.7(2) . .
C104 C109 C129 119.7(2) . .
C127 C109 C129 108.27(19) . .
C111 C110 C104 120.4(2) . .
C111 C110 C105 120.0(2) . .
C104 C110 C105 107.85(19) . .
C110 C111 C112 120.0(2) . .
C110 C111 C130 119.7(2) . .
C112 C111 C130 108.11(19) . .
C113 C112 C111 120.0(2) . .
C113 C112 C121 120.0(2) . 2_565
C111 C112 C121 107.93(19) . 2_565
C112 C113 C114 120.4(2) . .
C112 C113 C124 120.1(2) . 2_565
C114 C113 C124 107.69(19) . 2_565
C105 C114 C113 119.8(2) . .
C105 C114 C115 119.9(2) . .
C113 C114 C115 108.17(19) . .
C116 C115 C114 119.9(2) . .
C116 C115 C125 119.9(2) . 2_565
C114 C115 C125 108.03(19) . 2_565
C115 C116 C106 120.2(2) . .
C115 C116 C117 120.0(2) . .
C106 C116 C117 107.93(18) . .
C128 C117 C118 120.5(2) 2_565 .
C128 C117 C116 120.1(2) 2_565 .
C118 C117 C116 107.97(19) . .
C120 C118 C117 119.8(2) . .
C120 C118 C119 119.9(2) . .
C117 C118 C119 108.20(19) . .
C107 C119 C118 120.2(2) . .
C107 C119 C106 120.1(2) . .
C118 C119 C106 107.76(19) . .
C118 C120 C121 120.0(2) . .
C118 C120 C130 119.9(2) . 2_565
C121 C120 C130 108.1(2) . 2_565
C122 C121 C120 120.1(2) . .
C122 C121 C112 119.9(2) . 2_565
C120 C121 C112 108.05(19) . 2_565
C121 C122 C123 120.2(2) . .
C121 C122 C107 119.6(2) . .
C123 C122 C107 108.16(19) . .
C124 C123 C122 120.0(2) . .
C124 C123 C108 119.7(2) . .
C122 C123 C108 108.39(19) . .
C123 C124 C125 120.1(2) . .
C123 C124 C113 119.8(2) . 2_565
C125 C124 C113 108.22(19) . 2_565
C126 C125 C124 120.2(2) . .
C126 C125 C115 120.1(2) . 2_565
C124 C125 C115 107.89(19) . 2_565
C125 C126 C128 119.9(2) . .
C125 C126 C127 119.7(2) . .
C128 C126 C127 108.24(19) . .
C108 C127 C109 120.2(2) . .
C108 C127 C126 120.0(2) . .
C109 C127 C126 107.81(19) . .
C117 C128 C126 120.0(2) 2_565 .
C117 C128 C129 119.6(2) 2_565 .
C126 C128 C129 107.98(19) . .
C130 C129 C109 120.2(2) . .
C130 C129 C128 120.0(2) . .
C109 C129 C128 107.69(19) . .
C129 C130 C120 120.2(2) . 2_565
C129 C130 C111 120.0(2) . .
C120 C130 C111 107.8(2) 2_565 .
C202 C201 C203 120.1(2) . .
C202 C201 C209 120.0(2) . .
C203 C201 C209 107.98(18) . .
C201 C202 C205 120.0(2) . .
C201 C202 C204 119.9(2) . .
C205 C202 C204 107.94(19) . .
C206 C203 C201 120.2(2) . .
C206 C203 C207 119.9(2) . .
C201 C203 C207 108.06(19) . .
C211 C204 C202 119.90(19) . .
C211 C204 C213 119.9(2) . .
C202 C204 C213 108.01(19) . .
C219 C205 C214 119.8(2) . .
C219 C205 C202 119.9(2) . .
C214 C205 C202 108.38(19) . .
C203 C206 C219 119.9(2) . .
C203 C206 C221 119.9(2) . .
C219 C206 C221 108.17(19) . .
C226 C207 C203 120.3(2) . .
C226 C207 C208 119.8(2) . .
C203 C207 C208 108.01(19) . .
C227 C208 C209 120.1(2) . .
C227 C208 C207 120.1(2) . .
C209 C208 C207 107.97(19) . .
C210 C209 C208 120.2(2) . .
C210 C209 C201 119.83(19) . .
C208 C209 C201 107.98(19) . .
C209 C210 C211 120.2(2) . .
C209 C210 C229 120.0(2) . .
C211 C210 C229 107.87(19) . .
C204 C211 C210 120.1(2) . .
C204 C211 C212 119.8(2) . .
C210 C211 C212 108.19(19) . .
C223 C212 C230 120.3(2) 2_675 .
C223 C212 C211 120.0(2) 2_675 .
C230 C212 C211 107.84(19) . .
C224 C213 C204 120.2(2) 2_675 .
C224 C213 C214 120.2(2) 2_675 .
C204 C213 C214 107.74(19) . .
C215 C214 C205 120.6(2) . .
C215 C214 C213 119.8(2) . .
C205 C214 C213 107.93(19) . .
C214 C215 C216 120.0(2) . .
C214 C215 C217 119.8(2) . .
C216 C215 C217 108.25(19) . .
C225 C216 C215 120.3(2) 2_675 .
C225 C216 C227 119.8(2) 2_675 2_675
C215 C216 C227 108.13(19) . 2_675
C218 C217 C215 120.1(2) . .
C218 C217 C228 120.1(2) . 2_675
C215 C217 C228 107.79(19) . 2_675
C217 C218 C220 120.2(2) . .
C217 C218 C219 120.1(2) . .
C220 C218 C219 107.96(19) . .
C205 C219 C206 119.9(2) . .
C205 C219 C218 119.6(2) . .
C206 C219 C218 107.99(19) . .
C230 C220 C218 119.8(2) 2_675 .
C230 C220 C221 119.7(2) 2_675 .
C218 C220 C221 108.06(19) . .
C222 C221 C206 120.2(2) . .
C222 C221 C220 120.0(2) . .
C206 C221 C220 107.81(19) . .
C221 C222 C226 120.0(2) . .
C221 C222 C223 120.1(2) . .
C226 C222 C223 107.66(19) . .
C212 C223 C224 120.1(2) 2_675 .
C212 C223 C222 119.7(2) 2_675 .
C224 C223 C222 108.11(19) . .
C213 C224 C223 120.0(2) 2_675 .
C213 C224 C225 119.9(2) 2_675 .
C223 C224 C225 108.07(19) . .
C216 C225 C226 120.2(2) 2_675 .
C216 C225 C224 119.8(2) 2_675 .
C226 C225 C224 107.92(19) . .
C207 C226 C225 120.0(2) . .
C207 C226 C222 119.7(2) . .
C225 C226 C222 108.25(19) . .
C208 C227 C228 119.9(2) . .
C208 C227 C216 120.1(2) . 2_675
C228 C227 C216 107.72(19) . 2_675
C229 C228 C227 119.9(2) . .
C229 C228 C217 119.7(2) . 2_675
C227 C228 C217 108.11(19) . 2_675
C228 C229 C210 120.0(2) . .
C228 C229 C230 120.2(2) . .
C210 C229 C230 108.26(19) . .
C220 C230 C212 120.1(2) 2_675 .
C220 C230 C229 120.1(2) 2_675 .
C212 C230 C229 107.84(19) . .
C2S C1S C6S 120.0 . .
C2S C1S Cl1 120.1(2) . .
C6S C1S Cl1 119.9(2) . .
C1S C2S C3S 120.0 . .
C1S C2S H2S 120.0 . .
C3S C2S H2S 120.0 . .
C2S C3S C4S 120.0 . .
C2S C3S H3S 120.0 . .
C4S C3S H3S 120.0 . .
C5S C4S C3S 120.0 . .
C5S C4S H4S 120.0 . .
C3S C4S H4S 120.0 . .
C4S C5S C6S 120.0 . .
C4S C5S H5S 120.0 . .
C6S C5S H5S 120.0 . .
C5S C6S C1S 120.0 . .
C5S C6S H6S 120.0 . .
C1S C6S H6S 120.0 . .
C8S C7S C12S 120.0 . .
C8S C7S Cl2 119.4(4) . .
C12S C7S Cl2 120.5(4) . .
C7S C8S C9S 120.0 . .
C7S C8S H8S 120.0 . .
C9S C8S H8S 120.0 . .
C10S C9S C8S 120.0 . .
C10S C9S H9S 120.0 . .
C8S C9S H9S 120.0 . .
C9S C10S C11S 120.0 . .
C9S C10S H10S 120.0 . .
C11S C10S H10S 120.0 . .
C12S C11S C10S 120.0 . .
C12S C11S H11S 120.0 . .
C10S C11S H11S 120.0 . .
C11S C12S C7S 120.0 . .
C11S C12S H12S 120.0 . .
C7S C12S H12S 120.0 . .
C14S C13S C18S 120.0 . .
C14S C13S Cl3 118(2) . .
C18S C13S Cl3 121(2) . .
C15S C14S C13S 120.0 . .
C15S C14S H14S 120.0 . .
C13S C14S H14S 120.0 . .
C16S C15S C14S 120.0 . .
C16S C15S H15S 120.0 . .
C14S C15S H15S 120.0 . .
C15S C16S C17S 120.0 . .
C15S C16S H16S 120.0 . .
C17S C16S H16S 120.0 . .
C18S C17S C16S 120.0 . .
C18S C17S H17S 120.0 . .
C16S C17S H17S 120.0 . .
C17S C18S C13S 120.0 . .
C17S C18S H18S 120.0 . .
C13S C18S H18S 120.0 . .
C20S C19S C24S 120.0 . .
C20S C19S Cl4 118(2) . .
C24S C19S Cl4 121(2) . .
C19S C20S C21S 120.0 . .
C19S C20S H20S 120.0 . .
C21S C20S H20S 120.0 . .
C22S C21S C20S 120.0 . .
C22S C21S H21S 120.0 . .
C20S C21S H21S 120.0 . .
C21S C22S C23S 120.0 . .
C21S C22S H22S 120.0 . .
C23S C22S H22S 120.0 . .
C24S C23S C22S 120.0 . .
C24S C23S H23S 120.0 . .
C22S C23S H23S 120.0 . .
C23S C24S C19S 120.0 . .
C23S C24S H24S 120.0 . .
C19S C24S H24S 120.0 . .

loop_
_geom_bond_atom_site_label_1
_geom_bond_atom_site_label_2
_geom_bond_distance
_geom_bond_site_symmetry_2
Zn1 N3 2.1207(18) .
Zn1 S4 2.3533(6) .
Zn1 S1 2.3541(6) .
Zn1 S2 2.5800(6) .
Zn1 S3 2.6257(6) .
S1 C1 1.728(2) .
S2 C1 1.723(2) .
S3 C2 1.719(2) .
S4 C2 1.735(2) .
N1 C1 1.330(3) .
N1 C4 1.470(3) .
N1 C3 1.478(3) .
N2 C2 1.330(3) .
N2 C5 1.475(3) .
N2 C6 1.476(3) .
N3 C13 1.496(3) .
N3 C11 1.497(3) .
N3 C12 1.504(3) .
N4 C16 1.462(3) .
N4 C11 1.462(3) .
N4 C14 1.472(3) .
N5 C15 1.461(4) .
N5 C12 1.469(3) .
N5 C14 1.469(3) .
N6 C13 1.472(3) .
N6 C15 1.477(3) .
N6 C16 1.478(3) .
C3 C7 1.522(3) .
C3 H3A 0.9900 .
C3 H3B 0.9900 .
C4 C8 1.517(3) .
C4 H4A 0.9900 .
C4 H4B 0.9900 .
C5 C9 1.516(3) .
C5 H5A 0.9900 .
C5 H5B 0.9900 .
C6 C10 1.518(3) .
C6 H6A 0.9900 .
C6 H6B 0.9900 .
C7 H7A 0.9800 .
C7 H7B 0.9800 .
C7 H7C 0.9800 .
C8 H8A 0.9800 .
C8 H8B 0.9800 .
C8 H8C 0.9800 .
C9 H9A 0.9800 .
C9 H9B 0.9800 .
C9 H9C 0.9800 .
C10 H10A 0.9800 .
C10 H10B 0.9800 .
C10 H10C 0.9800 .
C11 H11A 0.9900 .
C11 H11B 0.9900 .
C12 H12A 0.9900 .
C12 H12B 0.9900 .
C13 H13A 0.9900 .
C13 H13B 0.9900 .
C14 H14A 0.9900 .
C14 H14B 0.9900 .
C15 H15A 0.9900 .
C15 H15B 0.9900 .
C16 H16A 0.9900 .
C16 H16B 0.9900 .
Zn2 N9 2.1225(19) .
Zn2 S6 2.3444(6) .
Zn2 S7 2.3556(6) .
Zn2 S8 2.5712(6) .
Zn2 S5 2.6416(6) .
S5 C17 1.717(2) .
S6 C17 1.733(2) .
S7 C18 1.735(2) .
S8 C18 1.723(2) .
N7 C17 1.331(3) .
N7 C19 1.476(3) .
N7 C20 1.480(3) .
N8 C18 1.327(3) .
N8 C22 1.475(3) .
N8 C21 1.476(3) .
N9 C29 1.489(3) .
N9 C27 1.505(3) .
N9 C28 1.506(3) .
N10 C30 1.462(3) .
N10 C27 1.467(3) .
N10 C31 1.468(3) .
N11 C32 1.463(3) .
N11 C28 1.470(3) .
N11 C31 1.474(3) .
N12 C29 1.466(3) .
N12 C32 1.472(3) .
N12 C30 1.479(3) .
C19 C23 1.514(3) .
C19 H19A 0.9900 .
C19 H19B 0.9900 .
C20 C24 1.511(4) .
C20 H20A 0.9900 .
C20 H20B 0.9900 .
C21 C25 1.520(3) .
C21 H21A 0.9900 .
C21 H21B 0.9900 .
C22 C26 1.522(3) .
C22 H22A 0.9900 .
C22 H22B 0.9900 .
C23 H23A 0.9800 .
C23 H23B 0.9800 .
C23 H23C 0.9800 .
C24 H24A 0.9800 .
C24 H24B 0.9800 .
C24 H24C 0.9800 .
C25 H25A 0.9800 .
C25 H25B 0.9800 .
C25 H25C 0.9800 .
C26 H26A 0.9800 .
C26 H26B 0.9800 .
C26 H26C 0.9800 .
C27 H27A 0.9900 .
C27 H27B 0.9900 .
C28 H28A 0.9900 .
C28 H28B 0.9900 .
C29 H29A 0.9900 .
C29 H29B 0.9900 .
C30 H30A 0.9900 .
C30 H30B 0.9900 .
C31 H31A 0.9900 .
C31 H31B 0.9900 .
C32 H32A 0.9900 .
C32 H32B 0.9900 .
C101 C103 1.392(3) .
C101 C104 1.450(3) .
C101 C102 1.451(3) .
C102 C106 1.388(3) .
C102 C105 1.448(3) .
C103 C107 1.454(3) .
C103 C108 1.456(3) .
C104 C109 1.389(3) .
C104 C110 1.454(3) .
C105 C114 1.390(3) .
C105 C110 1.458(3) .
C106 C116 1.449(3) .
C106 C119 1.453(3) .
C107 C119 1.384(3) .
C107 C122 1.453(3) .
C108 C127 1.385(3) .
C108 C123 1.453(3) .
C109 C127 1.451(3) .
C109 C129 1.456(3) .
C110 C111 1.387(3) .
C111 C112 1.449(3) .
C111 C130 1.456(3) .
C112 C113 1.385(3) .
C112 C121 1.455(3) 2_565
C113 C114 1.450(3) .
C113 C124 1.458(3) 2_565
C114 C115 1.453(3) .
C115 C116 1.390(3) .
C115 C125 1.453(3) 2_565
C116 C117 1.453(3) .
C117 C128 1.390(3) 2_565
C117 C118 1.449(3) .
C118 C120 1.393(3) .
C118 C119 1.450(3) .
C120 C121 1.450(3) .
C120 C130 1.453(3) 2_565
C121 C122 1.394(3) .
C121 C112 1.455(3) 2_565
C122 C123 1.446(3) .
C123 C124 1.393(3) .
C124 C125 1.449(3) .
C124 C113 1.458(3) 2_565
C125 C126 1.391(3) .
C125 C115 1.453(3) 2_565
C126 C128 1.450(3) .
C126 C127 1.456(3) .
C128 C117 1.390(3) 2_565
C128 C129 1.459(3) .
C129 C130 1.388(3) .
C130 C120 1.453(3) 2_565
C201 C202 1.391(3) .
C201 C203 1.449(3) .
C201 C209 1.455(3) .
C202 C205 1.444(3) .
C202 C204 1.449(3) .
C203 C206 1.389(3) .
C203 C207 1.452(3) .
C204 C211 1.392(3) .
C204 C213 1.450(3) .
C205 C219 1.404(3) .
C205 C214 1.442(3) .
C206 C219 1.448(3) .
C206 C221 1.453(3) .
C207 C226 1.392(3) .
C207 C208 1.453(3) .
C208 C227 1.387(3) .
C208 C209 1.451(3) .
C209 C210 1.383(3) .
C210 C211 1.449(3) .
C210 C229 1.450(3) .
C211 C212 1.455(3) .
C212 C223 1.388(3) 2_675
C212 C230 1.452(3) .
C213 C224 1.389(3) 2_675
C213 C214 1.454(3) .
C214 C215 1.394(3) .
C215 C216 1.446(3) .
C215 C217 1.448(3) .
C216 C225 1.391(3) 2_675
C216 C227 1.452(3) 2_675
C217 C218 1.393(3) .
C217 C228 1.453(3) 2_675
C218 C220 1.448(3) .
C218 C219 1.458(3) .
C220 C230 1.392(3) 2_675
C220 C221 1.457(3) .
C221 C222 1.390(3) .
C222 C226 1.453(3) .
C222 C223 1.457(3) .
C223 C212 1.388(3) 2_675
C223 C224 1.447(3) .
C224 C213 1.389(3) 2_675
C224 C225 1.455(3) .
C225 C216 1.391(3) 2_675
C225 C226 1.448(3) .
C227 C228 1.451(3) .
C227 C216 1.452(3) 2_675
C228 C229 1.392(3) .
C228 C217 1.453(3) 2_675
C229 C230 1.453(3) .
C230 C220 1.392(3) 2_675
Cl1 C1S 1.716(3) .
C1S C2S 1.3900 .
C1S C6S 1.3900 .
C2S C3S 1.3900 .
C2S H2S 0.9500 .
C3S C4S 1.3900 .
C3S H3S 0.9500 .
C4S C5S 1.3900 .
C4S H4S 0.9500 .
C5S C6S 1.3900 .
C5S H5S 0.9500 .
C6S H6S 0.9500 .
Cl2 C7S 1.711(4) .
C7S C8S 1.3900 .
C7S C12S 1.3900 .
C8S C9S 1.3900 .
C8S H8S 0.9500 .
C9S C10S 1.3900 .
C9S H9S 0.9500 .
C10S C11S 1.3900 .
C10S H10S 0.9500 .
C11S C12S 1.3900 .
C11S H11S 0.9500 .
C12S H12S 0.9500 .
Cl3 C13S 1.67(3) .
C13S C14S 1.3900 .
C13S C18S 1.3900 .
C14S C15S 1.3900 .
C14S H14S 0.9500 .
C15S C16S 1.3900 .
C15S H15S 0.9500 .
C16S C17S 1.3900 .
C16S H16S 0.9500 .
C17S C18S 1.3900 .
C17S H17S 0.9500 .
C18S H18S 0.9500 .
Cl4 C19S 1.63(3) .
C19S C20S 1.3900 .
C19S C24S 1.3900 .
C20S C21S 1.3900 .
C20S H20S 0.9500 .
C21S C22S 1.3900 .
C21S H21S 0.9500 .
C22S C23S 1.3900 .
C22S H22S 0.9500 .
C23S C24S 1.3900 .
C23S H23S 0.9500 .
C24S H24S 0.9500 .
